data_1511550
loop_
_publ_author_name
'Xiao Weiqiang'
'Zang Hegui'
'Li Ming'
'Chang Xinan'
'Zuo Jianlong'
'Chen Xuean'

_publ_section_title
;
 Syntheses and crystal structures of two pentaborates, Na3 Ca B5 O10 and
 Na3 Mg B5 O10
;
_journal_name_full 'Solid State Sciences'
_journal_page_first 678
_journal_page_last 685
_journal_paper_doi 10.1016/j.solidstatesciences.2007.05.013
_journal_volume 9
_journal_year 2007
_chemical_formula_sum 'B5 Mg Na3 O10'
_chemical_name_systematic 'Na3 Mg (B5 O10)'
_space_group_IT_number 61
_symmetry_space_group_name_Hall '-P 2ac 2ab'
_symmetry_space_group_name_H-M 'P b c a'
_cell_angle_alpha 90
_cell_angle_beta 90
_cell_angle_gamma 90
_cell_formula_units_Z 8
_cell_length_a 7.838
_cell_length_b 12.288
_cell_length_c 18.18
_cell_volume 1750.977
_citation_journal_id_ASTM SSSCFJ
_cod_data_source_file boron4-x_188.cif
_cod_data_source_block B5Mg1Na3O10
_cod_original_formula_sum 'B5 Mg1 Na3 O10'
_cod_database_code 1511550

loop_
_symmetry_equiv_pos_as_xyz
x,y,z
-x+1/2,-y,z+1/2
x+1/2,-y+1/2,-z
-x,y+1/2,-z+1/2
-x,-y,-z
x-1/2,y,-z-1/2
-x-1/2,y-1/2,z
x,-y-1/2,z-1/2

loop_
_atom_site_label
_atom_site_type_symbol
_atom_site_fract_x
_atom_site_fract_y
_atom_site_fract_z
_atom_site_occupancy
_atom_site_U_iso_or_equiv
B3 B+3 0.5587 0.2823 0.16373 1 0.0
O2 O-2 0.4149 0.21943 0.13494 1 0.0
B2 B+3 0.7317 0.1733 0.07255 1 0.0
Mg1 Mg+2 0.41619 0.67792 0.09792 1 0.0
B1 B+3 0.422 0.1538 0.0733 1 0.0
O10 O-2 0.4262 0.57078 0.17637 1 0.0
O9 O-2 0.5767 0.33135 0.3676 1 0.0
Na3 Na+1 0.79144 0.42729 0.43224 1 0.0
O7 O-2 0.5373 0.39828 0.14487 1 0.0
Na1 Na+1 0.83022 0.41538 0.0798 1 0.0
O6 O-2 0.5685 0.26886 0.2438 1 0.0
B4 B+3 0.5539 0.3497 0.29592 1 0.0
O4 O-2 0.7194 0.24257 0.13186 1 0.0
O3 O-2 0.5813 0.12376 0.04572 1 0.0
O8 O-2 0.5102 0.45381 0.27113 1 0.0
B5 B+3 0.4883 0.4756 0.19594 1 0.0
O1 O-2 0.2785 0.11659 0.04238 1 0.0
O5 O-2 0.8787 0.14871 0.04123 1 0.0
Na2 Na+1 0.69058 0.64778 0.25326 1 0.0
